data_7709288
loop_
_publ_author_name
'Helling, Christoph'
'Ganesamoorthy, Chelladurai'
'W\"olper, Christoph'
'Schulz, Stephan'

_publ_section_title
;
 Geminal C-Cl and Si-Cl bond activation of chloromethanes and
 chlorosilanes by gallanediyl LGa.
;
_journal_issue 5
_journal_name_full 'Dalton transactions (Cambridge, England : 2003)'
_journal_page_first 2050
_journal_page_last 2058
_journal_paper_doi 10.1039/d1dt04192d
_journal_volume 51
_journal_year 2022
_chemical_formula_sum 'C30 H43 Cl2 Ga N2'
_chemical_formula_weight 572.28
_space_group_crystal_system monoclinic
_space_group_IT_number 14
_space_group_name_Hall '-P 2yn'
_space_group_name_H-M_alt 'P 1 21/n 1'
_atom_sites_solution_hydrogens geom
_atom_sites_solution_primary direct
_atom_sites_solution_secondary difmap
_audit_creation_method SHELXL-2017/1
_audit_update_record
;
2021-12-08 deposited with the CCDC.	2022-01-12 downloaded from the CCDC.
;
_cell_angle_alpha 90
_cell_angle_beta 96.581(3)
_cell_angle_gamma 90
_cell_formula_units_Z 8
_cell_length_a 14.9053(13)
_cell_length_b 10.0058(9)
_cell_length_c 40.988(4)
_cell_measurement_reflns_used 9617
_cell_measurement_temperature 102(2)
_cell_measurement_theta_max 79.72
_cell_measurement_theta_min 4.92
_cell_volume 6072.6(10)
_computing_cell_refinement 'Bruker APEX3(v2017.3-0)'
_computing_data_collection 'Bruker APEX3(v2017.3-0)'
_computing_data_reduction 'Bruker APEX3(v2017.3-0)'
_computing_molecular_graphics 'ORTEP/PLATON (Spek)'
_computing_publication_material 'BRUKER AXS SHELXTL (c) 2008 / Vers. 2008/4'
_computing_structure_refinement 'SHELXL-2017/1 (Sheldrick, 2017)'
_computing_structure_solution 'Bruker APEX3(v2017.3-0)'
_diffrn_ambient_temperature 102(2)
_diffrn_detector_area_resol_mean 7.3910
_diffrn_measured_fraction_theta_full 1.000
_diffrn_measured_fraction_theta_max 0.992
_diffrn_measurement_device_type 'Bruker D8 Venture (Photon II detector)'
_diffrn_measurement_method 'Data collection strategy APEX 3/Queen'
_diffrn_radiation_monochromator 'multilayer mirror'
_diffrn_radiation_type CuK\a
_diffrn_radiation_wavelength 1.54178
_diffrn_reflns_av_R_equivalents 0.0561
_diffrn_reflns_av_unetI/netI 0.0230
_diffrn_reflns_Laue_measured_fraction_full 1.000
_diffrn_reflns_Laue_measured_fraction_max 0.992
_diffrn_reflns_limit_h_max 17
_diffrn_reflns_limit_h_min -19
_diffrn_reflns_limit_k_max 12
_diffrn_reflns_limit_k_min -12
_diffrn_reflns_limit_l_max 52
_diffrn_reflns_limit_l_min -52
_diffrn_reflns_number 238009
_diffrn_reflns_point_group_measured_fraction_full 1.000
_diffrn_reflns_point_group_measured_fraction_max 0.992
_diffrn_reflns_theta_full 67.679
_diffrn_reflns_theta_max 80.446
_diffrn_reflns_theta_min 2.170
_diffrn_source 'micro-focus sealed tube'
_diffrn_source_type 'INCOATEC I\mS 3.0'
_exptl_absorpt_coefficient_mu 2.996
_exptl_absorpt_correction_T_max 0.75
_exptl_absorpt_correction_T_min 0.58
_exptl_absorpt_correction_type multi-scan
_exptl_absorpt_process_details
; 
 SADABS
 R.H. Blessing, Acta Cryst. (1995) A51 33-38 
;
_exptl_crystal_colour colourless
_exptl_crystal_density_diffrn 1.252
_exptl_crystal_description tablet
_exptl_crystal_F_000 2416
_exptl_crystal_size_max 0.261
_exptl_crystal_size_mid 0.211
_exptl_crystal_size_min 0.051
_refine_diff_density_max 1.554
_refine_diff_density_min -0.702
_refine_diff_density_rms 0.072
_refine_ls_extinction_method none
_refine_ls_goodness_of_fit_ref 1.017
_refine_ls_hydrogen_treatment constr
_refine_ls_matrix_type full
_refine_ls_number_parameters 703
_refine_ls_number_reflns 13192
_refine_ls_number_restraints 40
_refine_ls_restrained_S_all 1.024
_refine_ls_R_factor_all 0.0482
_refine_ls_R_factor_gt 0.0449
_refine_ls_shift/su_max 0.000
_refine_ls_shift/su_mean 0.000
_refine_ls_structure_factor_coef Fsqd
_refine_ls_weighting_details 'w=1/[\s^2^(Fo^2^)+(0.0677P)^2^+6.8707P] where P=(Fo^2^+2Fc^2^)/3'
_refine_ls_weighting_scheme calc
_refine_ls_wR_factor_gt 0.1224
_refine_ls_wR_factor_ref 0.1258
_reflns_Friedel_coverage 0.000
_reflns_number_gt 12117
_reflns_number_total 13192
_reflns_threshold_expression 'I > 2\s(I)'
_cod_data_source_file d1dt04192d2.cif
_cod_data_source_block ch_476m
_cod_depositor_comments
;
The following automatic conversions were performed:

data item '_atom_sites_solution_secondary' value 'diffmap' was
changed to 'difmap'.

Automatic conversion script
Id: cif_fix_values 7556 2019-12-06 15:28:31Z antanas 

 Adding full bibliography for 7709288--7709294.cif.
;
_cod_original_cell_volume 6072.6(9)
_cod_original_sg_symbol_H-M 'P 21/n'
_cod_database_code 7709288
_shelx_shelxl_version_number 2017/1
_shelx_space_group_comment
;
The symmetry employed for this shelxl refinement is uniquely defined
by the following loop, which should always be used as a source of
symmetry information in preference to the above space-group names.
They are only intended as comments.
;
_shelx_estimated_absorpt_t_min 0.509
_shelx_estimated_absorpt_t_max 0.862

loop_
_space_group_symop_operation_xyz
'x, y, z'
'-x+1/2, y+1/2, -z+1/2'
'-x, -y, -z'
'x-1/2, -y-1/2, z-1/2'

loop_
_atom_site_label
_atom_site_type_symbol
_atom_site_fract_x
_atom_site_fract_y
_atom_site_fract_z
_atom_site_U_iso_or_equiv
_atom_site_adp_type
_atom_site_occupancy
_atom_site_site_symmetry_order
_atom_site_calc_flag
_atom_site_refinement_flags_posn
_atom_site_refinement_flags_adp
_atom_site_refinement_flags_occupancy
_atom_site_disorder_assembly
_atom_site_disorder_group
Ga1_1 Ga 0.9930(4) 0.6243(6) 0.20262(16) 0.0280(6) Uani 0.349(4) 1 d D . P A 1
Cl1_1 Cl 1.0487(6) 0.7868(9) 0.23658(19) 0.101(3) Uani 0.349(4) 1 d D . P A 1
Cl2_1 Cl 1.0170(3) 0.4481(9) 0.26380(15) 0.153(4) Uani 0.349(4) 1 d D . P A 1
C30_1 C 0.9462(6) 0.4528(9) 0.22564(19) 0.0308(9) Uani 0.349(4) 1 d D . P A 1
H30A_1 H 0.881870 0.462198 0.229110 0.037 Uiso 0.349(4) 1 calc R U P A 1
H30B_1 H 0.953735 0.371371 0.212518 0.037 Uiso 0.349(4) 1 calc R U P A 1
Ga1'_1 Ga 0.9803(2) 0.6007(3) 0.20232(9) 0.0305(4) Uani 0.651(4) 1 d D . P A 2
Cl1'_1 Cl 1.0416(3) 0.7306(4) 0.24262(9) 0.0797(10) Uani 0.651(4) 1 d D . P A 2
Cl2'_1 Cl 1.00904(9) 0.3337(2) 0.24074(5) 0.0766(8) Uani 0.651(4) 1 d D . P A 2
C30'_1 C 0.9296(3) 0.4185(5) 0.21709(10) 0.0308(9) Uani 0.651(4) 1 d D . P A 2
H30C_1 H 0.877400 0.435100 0.229463 0.037 Uiso 0.651(4) 1 calc R U P A 2
H30D_1 H 0.908293 0.364510 0.197476 0.037 Uiso 0.651(4) 1 calc R U P A 2
N1_1 N 0.89487(12) 0.70743(18) 0.17442(4) 0.0263(3) Uani 1 1 d . . . . .
N2_1 N 1.07292(12) 0.5917(2) 0.17154(5) 0.0311(4) Uani 1 1 d . . . . .
C1_1 C 0.92152(15) 0.7858(2) 0.15103(5) 0.0310(4) Uani 1 1 d . . . . .
C2_1 C 1.00806(16) 0.7814(2) 0.14094(6) 0.0371(5) Uani 1 1 d . . . . .
H2_1 H 1.023024 0.853059 0.127342 0.045 Uiso 1 1 calc R U . . .
C3_1 C 1.07549(15) 0.6849(3) 0.14835(6) 0.0351(5) Uani 1 1 d . . . . .
C4_1 C 0.85573(19) 0.8824(3) 0.13349(7) 0.0417(6) Uani 1 1 d . . . . .
H4A_1 H 0.877877 0.911076 0.112992 0.063 Uiso 1 1 calc R U . . .
H4B_1 H 0.849486 0.960455 0.147502 0.063 Uiso 1 1 calc R U . . .
H4C_1 H 0.796870 0.838855 0.128517 0.063 Uiso 1 1 calc R U . . .
C5_1 C 1.15324(18) 0.6860(3) 0.12772(7) 0.0490(6) Uani 1 1 d . . . . .
H5A_1 H 1.160961 0.596488 0.118758 0.074 Uiso 1 1 calc R U . . .
H5B_1 H 1.208694 0.712468 0.141374 0.074 Uiso 1 1 calc R U . . .
H5C_1 H 1.140498 0.749851 0.109649 0.074 Uiso 1 1 calc R U . . .
C6_1 C 0.80076(13) 0.7023(2) 0.18005(5) 0.0245(4) Uani 1 1 d . . . . .
C7_1 C 0.74559(14) 0.6018(2) 0.16446(5) 0.0269(4) Uani 1 1 d . . . . .
C8_1 C 0.65540(15) 0.5964(2) 0.17058(6) 0.0317(4) Uani 1 1 d . . . . .
H8_1 H 0.617011 0.529593 0.160113 0.038 Uiso 1 1 calc R U . . .
C9_1 C 0.62076(15) 0.6860(2) 0.19149(6) 0.0338(5) Uani 1 1 d . . . . .
H9_1 H 0.559137 0.680755 0.195254 0.041 Uiso 1 1 calc R U . . .
C10_1 C 0.67623(15) 0.7833(2) 0.20694(5) 0.0330(5) Uani 1 1 d . . . . .
H10_1 H 0.652225 0.843894 0.221521 0.040 Uiso 1 1 calc R U . . .
C11_1 C 0.76687(15) 0.7943(2) 0.20155(5) 0.0290(4) Uani 1 1 d . . . . .
C12_1 C 0.78032(15) 0.5022(2) 0.14086(6) 0.0324(5) Uani 1 1 d . . . . .
H12_1 H 0.847241 0.494996 0.146433 0.039 Uiso 1 1 calc R U . . .
C13_1 C 0.7620(2) 0.5503(3) 0.10527(7) 0.0531(7) Uani 1 1 d . . . . .
H13A_1 H 0.785768 0.484855 0.090693 0.080 Uiso 1 1 calc R U . . .
H13B_1 H 0.791643 0.636675 0.103036 0.080 Uiso 1 1 calc R U . . .
H13C_1 H 0.696735 0.560163 0.099310 0.080 Uiso 1 1 calc R U . . .
C14_1 C 0.7404(2) 0.3626(3) 0.14350(8) 0.0546(7) Uani 1 1 d . . . . .
H14A_1 H 0.675775 0.364695 0.135602 0.082 Uiso 1 1 calc R U . . .
H14B_1 H 0.748545 0.333485 0.166479 0.082 Uiso 1 1 calc R U . . .
H14C_1 H 0.771095 0.300024 0.130118 0.082 Uiso 1 1 calc R U . . .
C15_1 C 0.82402(18) 0.9028(2) 0.21931(6) 0.0372(5) Uani 1 1 d . . . . .
H15_1 H 0.885411 0.899017 0.211743 0.045 Uiso 1 1 calc R U . . .
C16_1 C 0.7853(2) 1.0424(3) 0.21174(8) 0.0539(7) Uani 1 1 d . . . . .
H16A_1 H 0.775868 1.055687 0.187899 0.081 Uiso 1 1 calc R U . . .
H16B_1 H 0.827694 1.109794 0.221673 0.081 Uiso 1 1 calc R U . . .
H16C_1 H 0.727510 1.051319 0.220785 0.081 Uiso 1 1 calc R U . . .
C17_1 C 0.8346(2) 0.8774(3) 0.25653(6) 0.0474(6) Uani 1 1 d . . . . .
H17A_1 H 0.776072 0.889193 0.264890 0.071 Uiso 1 1 calc R U . . .
H17B_1 H 0.878233 0.940923 0.267442 0.071 Uiso 1 1 calc R U . . .
H17C_1 H 0.856177 0.785998 0.260990 0.071 Uiso 1 1 calc R U . . .
C18_1 C 1.13772(15) 0.4820(3) 0.17408(5) 0.0340(5) Uani 1 1 d . . . . .
C19_1 C 1.11040(16) 0.3607(3) 0.15923(6) 0.0368(5) Uani 1 1 d . . . . .
C20_1 C 1.17239(18) 0.2556(3) 0.16095(7) 0.0459(6) Uani 1 1 d . . . . .
H20_1 H 1.155118 0.172467 0.150933 0.055 Uiso 1 1 calc R U . . .
C21_1 C 1.25791(19) 0.2707(4) 0.17689(7) 0.0535(8) Uani 1 1 d . . . . .
H21_1 H 1.299972 0.199167 0.177357 0.064 Uiso 1 1 calc R U . . .
C22_1 C 1.28238(19) 0.3889(4) 0.19211(7) 0.0557(8) Uani 1 1 d . . . . .
H22_1 H 1.341183 0.397077 0.203622 0.067 Uiso 1 1 calc R U . . .
C23_1 C 1.22357(16) 0.4986(3) 0.19129(6) 0.0462(6) Uani 1 1 d . . . . .
C24_1 C 1.01614(17) 0.3414(3) 0.14133(8) 0.0459(6) Uani 1 1 d . . . . .
H24_1 H 0.975570 0.405457 0.151285 0.055 Uiso 1 1 calc R U . . .
C25_1 C 1.0109(2) 0.3753(3) 0.10517(8) 0.0586(8) Uani 1 1 d . . . . .
H25A_1 H 1.050408 0.315093 0.094487 0.088 Uiso 1 1 calc R U . . .
H25B_1 H 1.030336 0.467889 0.102627 0.088 Uiso 1 1 calc R U . . .
H25C_1 H 0.948527 0.364822 0.094980 0.088 Uiso 1 1 calc R U . . .
C26_1 C 0.9786(2) 0.2015(3) 0.14595(10) 0.0653(9) Uani 1 1 d . . . . .
H26A_1 H 0.913482 0.200880 0.138862 0.098 Uiso 1 1 calc R U . . .
H26B_1 H 0.989366 0.176351 0.169174 0.098 Uiso 1 1 calc R U . . .
H26C_1 H 1.008685 0.137395 0.132759 0.098 Uiso 1 1 calc R U . . .
C27_1 C 1.25330(19) 0.6262(4) 0.20920(8) 0.0637(9) Uani 1 1 d . . . . .
H27_1 H 1.204207 0.693939 0.204517 0.076 Uiso 1 1 calc R U . . .
C28_1 C 1.3409(2) 0.6837(5) 0.19748(11) 0.0842(13) Uani 1 1 d . . . . .
H28A_1 H 1.333652 0.689614 0.173458 0.126 Uiso 1 1 calc R U . . .
H28B_1 H 1.391856 0.624839 0.204733 0.126 Uiso 1 1 calc R U . . .
H28C_1 H 1.352482 0.772986 0.206861 0.126 Uiso 1 1 calc R U . . .
C29_1 C 1.2668(3) 0.6008(6) 0.24638(9) 0.0930(17) Uani 1 1 d . . . . .
H29A_1 H 1.212453 0.558843 0.253144 0.139 Uiso 1 1 calc R U . . .
H29B_1 H 1.277797 0.685949 0.257971 0.139 Uiso 1 1 calc R U . . .
H29C_1 H 1.318680 0.541491 0.251754 0.139 Uiso 1 1 calc R U . . .
Ga1_2 Ga 0.31005(2) 0.09341(2) 0.05259(2) 0.02099(8) Uani 1 1 d . . . . .
Cl1_2 Cl 0.33027(4) -0.12574(5) 0.04840(2) 0.03299(12) Uani 1 1 d . . . . .
Cl2_2 Cl 0.1529(7) 0.0136(5) 0.09092(17) 0.0579(16) Uani 0.378(18) 1 d D . P B 4
C30_2 C 0.2270(8) 0.1401(13) 0.0844(3) 0.016(2) Uani 0.378(18) 1 d D . P B 4
H30A_2 H 0.262502 0.163237 0.105575 0.020 Uiso 0.378(18) 1 calc R U P B 4
H30B_2 H 0.192119 0.220305 0.076528 0.020 Uiso 0.378(18) 1 calc R U P B 4
Cl2'_2 Cl 0.1260(4) 0.0400(7) 0.0802(2) 0.0849(16) Uani 0.622(18) 1 d D . P B 5
C30'_2 C 0.2101(6) 0.1534(10) 0.0777(3) 0.0319(19) Uani 0.622(18) 1 d D . P B 5
H30C_2 H 0.236158 0.177200 0.100208 0.038 Uiso 0.622(18) 1 calc R U P B 5
H30D_2 H 0.183190 0.235587 0.067215 0.038 Uiso 0.622(18) 1 calc R U P B 5
N1_2 N 0.42874(11) 0.16595(16) 0.06590(4) 0.0222(3) Uani 1 1 d . . . . .
N2_2 N 0.29477(11) 0.15973(16) 0.00810(4) 0.0231(3) Uani 1 1 d . . . . .
C1_2 C 0.48498(13) 0.17633(19) 0.04291(5) 0.0258(4) Uani 1 1 d . . . . .
C2_2 C 0.45730(14) 0.1657(2) 0.00910(5) 0.0283(4) Uani 1 1 d . . . . .
H2_2 H 0.504152 0.153859 -0.004511 0.034 Uiso 1 1 calc R U . . .
C3_2 C 0.36940(15) 0.17045(19) -0.00710(5) 0.0262(4) Uani 1 1 d . . . . .
C4_2 C 0.58330(14) 0.2017(2) 0.05298(6) 0.0351(5) Uani 1 1 d . . . . .
H4A_2 H 0.615882 0.200026 0.033527 0.053 Uiso 1 1 calc R U . . .
H4B_2 H 0.607478 0.132370 0.068425 0.053 Uiso 1 1 calc R U . . .
H4C_2 H 0.590868 0.289484 0.063563 0.053 Uiso 1 1 calc R U . . .
C5_2 C 0.35949(18) 0.1909(2) -0.04381(5) 0.0356(5) Uani 1 1 d . . . . .
H5A_2 H 0.322860 0.118544 -0.054543 0.053 Uiso 1 1 calc R U . . .
H5B_2 H 0.419318 0.190568 -0.051545 0.053 Uiso 1 1 calc R U . . .
H5C_2 H 0.329862 0.276799 -0.049195 0.053 Uiso 1 1 calc R U . . .
C6_2 C 0.45659(12) 0.2041(2) 0.09971(5) 0.0242(4) Uani 1 1 d . . . . .
C7_2 C 0.44473(14) 0.3379(2) 0.10878(6) 0.0326(5) Uani 1 1 d . . . . .
C8_2 C 0.46676(16) 0.3726(3) 0.14159(7) 0.0403(6) Uani 1 1 d . . . . .
H8_2 H 0.458950 0.462513 0.148178 0.048 Uiso 1 1 calc R U . . .
C9_2 C 0.49973(16) 0.2795(3) 0.16483(6) 0.0401(5) Uani 1 1 d . . . . .
H9_2 H 0.513782 0.305218 0.187141 0.048 Uiso 1 1 calc R U . . .
C10_2 C 0.51218(15) 0.1486(3) 0.15548(6) 0.0339(5) Uani 1 1 d . . . . .
H10_2 H 0.535546 0.085121 0.171476 0.041 Uiso 1 1 calc R U . . .
C11_2 C 0.49087(14) 0.1082(2) 0.12275(5) 0.0272(4) Uani 1 1 d . . . . .
C12_2 C 0.40953(18) 0.4457(2) 0.08414(7) 0.0441(6) Uani 1 1 d . . . . .
H12_2 H 0.385871 0.399877 0.063220 0.053 Uiso 1 1 calc R U . . .
C13_2 C 0.4845(2) 0.5408(3) 0.07649(9) 0.0549(7) Uani 1 1 d . . . . .
H13A_2 H 0.530247 0.490970 0.066154 0.082 Uiso 1 1 calc R U . . .
H13B_2 H 0.512340 0.581672 0.096909 0.082 Uiso 1 1 calc R U . . .
H13C_2 H 0.458873 0.610879 0.061506 0.082 Uiso 1 1 calc R U . . .
C14_2 C 0.33220(18) 0.5231(3) 0.09605(10) 0.0558(8) Uani 1 1 d . . . . .
H14A_2 H 0.313396 0.594573 0.080393 0.084 Uiso 1 1 calc R U . . .
H14B_2 H 0.351946 0.562126 0.117606 0.084 Uiso 1 1 calc R U . . .
H14C_2 H 0.281252 0.462680 0.097841 0.084 Uiso 1 1 calc R U . . .
C15_2 C 0.50600(16) -0.0367(2) 0.11403(5) 0.0316(4) Uani 1 1 d . . . . .
H15_2 H 0.490341 -0.047594 0.089794 0.038 Uiso 1 1 calc R U . . .
C16_2 C 0.60507(18) -0.0763(3) 0.12282(6) 0.0389(5) Uani 1 1 d . . . . .
H16A_2 H 0.613858 -0.168699 0.115941 0.058 Uiso 1 1 calc R U . . .
H16B_2 H 0.621141 -0.068743 0.146611 0.058 Uiso 1 1 calc R U . . .
H16C_2 H 0.643615 -0.016692 0.111533 0.058 Uiso 1 1 calc R U . . .
C17_2 C 0.4439(2) -0.1279(3) 0.13151(7) 0.0441(6) Uani 1 1 d . . . . .
H17A_2 H 0.380782 -0.102992 0.124998 0.066 Uiso 1 1 calc R U . . .
H17B_2 H 0.457877 -0.117823 0.155334 0.066 Uiso 1 1 calc R U . . .
H17C_2 H 0.453332 -0.221041 0.125365 0.066 Uiso 1 1 calc R U . . .
C18_2 C 0.20778(14) 0.1899(2) -0.01002(5) 0.0261(4) Uani 1 1 d . . . . .
C19_2 C 0.17375(17) 0.3212(2) -0.00921(6) 0.0345(5) Uani 1 1 d . . . . .
C20_2 C 0.09369(19) 0.3517(3) -0.02871(6) 0.0422(6) Uani 1 1 d . . . . .
H20_2 H 0.071632 0.440848 -0.029121 0.051 Uiso 1 1 calc R U . . .
C21_2 C 0.04582(17) 0.2560(3) -0.04738(6) 0.0415(6) Uani 1 1 d . . . . .
H21_2 H -0.008137 0.279145 -0.060833 0.050 Uiso 1 1 calc R U . . .
C22_2 C 0.07686(16) 0.1258(2) -0.04642(6) 0.0345(5) Uani 1 1 d . . . . .
H22_2 H 0.042233 0.059052 -0.058588 0.041 Uiso 1 1 calc R U . . .
C23_2 C 0.15798(14) 0.0901(2) -0.02797(5) 0.0273(4) Uani 1 1 d . . . . .
C24_2 C 0.2206(2) 0.4291(2) 0.01235(6) 0.0440(6) Uani 1 1 d . . . . .
H24_2 H 0.263326 0.384084 0.029502 0.053 Uiso 1 1 calc R U . . .
C25_2 C 0.2758(2) 0.5223(3) -0.00709(9) 0.0547(7) Uani 1 1 d . . . . .
H25A_2 H 0.323555 0.471268 -0.015978 0.082 Uiso 1 1 calc R U . . .
H25B_2 H 0.302927 0.592860 0.007408 0.082 Uiso 1 1 calc R U . . .
H25C_2 H 0.236208 0.562653 -0.025191 0.082 Uiso 1 1 calc R U . . .
C26_2 C 0.1523(2) 0.5090(3) 0.03009(7) 0.0515(7) Uani 1 1 d . . . . .
H26A_2 H 0.109143 0.553653 0.013819 0.077 Uiso 1 1 calc R U . . .
H26B_2 H 0.184510 0.576013 0.044407 0.077 Uiso 1 1 calc R U . . .
H26C_2 H 0.119843 0.448031 0.043328 0.077 Uiso 1 1 calc R U . . .
C27_2 C 0.18598(14) -0.0558(2) -0.02688(5) 0.0282(4) Uani 1 1 d . . . . .
H27_2 H 0.249165 -0.061860 -0.015759 0.034 Uiso 1 1 calc R U . . .
C28_2 C 0.18374(16) -0.1180(2) -0.06113(6) 0.0331(5) Uani 1 1 d . . . . .
H28A_2 H 0.121509 -0.118492 -0.071861 0.050 Uiso 1 1 calc R U . . .
H28B_2 H 0.206500 -0.209852 -0.059135 0.050 Uiso 1 1 calc R U . . .
H28C_2 H 0.221790 -0.065360 -0.074301 0.050 Uiso 1 1 calc R U . . .
C29_2 C 0.12410(19) -0.1343(3) -0.00636(7) 0.0434(6) Uani 1 1 d . . . . .
H29A_2 H 0.061988 -0.131474 -0.017185 0.065 Uiso 1 1 calc R U . . .
H29B_2 H 0.126295 -0.094231 0.015530 0.065 Uiso 1 1 calc R U . . .
H29C_2 H 0.144466 -0.227366 -0.004330 0.065 Uiso 1 1 calc R U . . .

loop_
_atom_site_aniso_label
_atom_site_aniso_U_11
_atom_site_aniso_U_22
_atom_site_aniso_U_33
_atom_site_aniso_U_23
_atom_site_aniso_U_13
_atom_site_aniso_U_12
Ga1_1 0.0198(15) 0.0449(17) 0.0195(7) 0.0066(10) 0.0037(8) -0.0005(9)
Cl1_1 0.0443(19) 0.205(8) 0.051(2) -0.041(4) -0.0127(16) 0.036(4)
Cl2_1 0.083(2) 0.246(8) 0.121(4) 0.125(6) -0.019(2) -0.030(3)
C30_1 0.023(2) 0.057(3) 0.015(2) -0.0007(16) 0.0130(15) -0.0132(15)
Ga1'_1 0.0206(8) 0.0489(11) 0.0220(4) -0.0001(6) 0.0024(4) 0.0008(5)
Cl1'_1 0.0507(10) 0.139(2) 0.0447(13) -0.0508(15) -0.0158(10) 0.0306(14)
Cl2'_1 0.0439(7) 0.1090(14) 0.0775(11) 0.0593(10) 0.0099(6) 0.0237(7)
C30'_1 0.023(2) 0.057(3) 0.015(2) -0.0007(16) 0.0130(15) -0.0132(15)
N1_1 0.0270(8) 0.0287(9) 0.0232(8) -0.0026(6) 0.0035(6) -0.0006(7)
N2_1 0.0249(8) 0.0403(10) 0.0282(9) -0.0022(7) 0.0038(7) 0.0000(7)
C1_1 0.0349(11) 0.0281(10) 0.0303(10) -0.0014(8) 0.0050(8) -0.0024(8)
C2_1 0.0382(12) 0.0358(12) 0.0387(12) 0.0047(10) 0.0105(10) -0.0052(9)
C3_1 0.0309(11) 0.0415(12) 0.0337(11) -0.0023(9) 0.0073(9) -0.0067(9)
C4_1 0.0466(14) 0.0383(13) 0.0418(13) 0.0130(10) 0.0113(11) 0.0064(10)
C5_1 0.0385(13) 0.0620(17) 0.0494(15) 0.0093(13) 0.0169(11) -0.0005(12)
C6_1 0.0252(9) 0.0281(10) 0.0198(9) 0.0026(7) 0.0014(7) 0.0034(7)
C7_1 0.0276(10) 0.0285(10) 0.0239(9) 0.0024(8) 0.0001(8) 0.0032(8)
C8_1 0.0285(10) 0.0314(11) 0.0341(11) 0.0060(9) -0.0011(8) 0.0008(8)
C9_1 0.0289(10) 0.0394(12) 0.0337(11) 0.0097(9) 0.0060(8) 0.0064(9)
C10_1 0.0366(11) 0.0381(12) 0.0253(10) 0.0023(9) 0.0079(8) 0.0095(9)
C11_1 0.0340(10) 0.0307(10) 0.0222(9) 0.0003(8) 0.0026(8) 0.0048(8)
C12_1 0.0298(10) 0.0334(11) 0.0327(11) -0.0079(9) -0.0022(8) 0.0022(9)
C13_1 0.0658(18) 0.0619(18) 0.0321(13) -0.0071(12) 0.0081(12) 0.0074(15)
C14_1 0.0690(19) 0.0343(13) 0.0614(18) -0.0104(13) 0.0115(15) -0.0007(13)
C15_1 0.0442(13) 0.0345(12) 0.0327(12) -0.0102(9) 0.0039(10) 0.0027(10)
C16_1 0.0657(18) 0.0329(13) 0.0619(18) -0.0088(12) 0.0027(14) 0.0043(12)
C17_1 0.0544(16) 0.0549(16) 0.0315(12) -0.0144(11) -0.0007(11) 0.0052(13)
C18_1 0.0262(10) 0.0501(14) 0.0265(10) 0.0037(9) 0.0067(8) 0.0051(9)
C19_1 0.0307(11) 0.0457(13) 0.0355(12) 0.0032(10) 0.0099(9) 0.0061(10)
C20_1 0.0407(13) 0.0492(15) 0.0503(15) 0.0072(12) 0.0162(11) 0.0122(11)
C21_1 0.0429(14) 0.073(2) 0.0468(15) 0.0171(14) 0.0129(12) 0.0247(14)
C22_1 0.0328(13) 0.097(3) 0.0361(14) 0.0077(15) 0.0012(10) 0.0159(14)
C23_1 0.0268(11) 0.079(2) 0.0331(12) -0.0024(12) 0.0040(9) 0.0033(12)
C24_1 0.0336(12) 0.0426(14) 0.0615(17) -0.0150(12) 0.0050(11) 0.0053(10)
C25_1 0.0532(17) 0.0552(17) 0.0620(19) -0.0098(15) -0.0159(14) 0.0082(14)
C26_1 0.0552(18) 0.0513(18) 0.092(3) -0.0181(17) 0.0222(17) -0.0075(14)
C27_1 0.0318(13) 0.105(3) 0.0526(17) -0.0265(18) -0.0028(12) -0.0024(15)
C28_1 0.0449(17) 0.120(4) 0.087(3) -0.041(3) 0.0065(17) -0.026(2)
C29_1 0.0502(19) 0.179(5) 0.0464(19) -0.035(2) -0.0075(15) 0.018(2)
Ga1_2 0.02367(13) 0.01779(12) 0.02156(13) 0.00170(8) 0.00282(9) -0.00042(8)
Cl1_2 0.0431(3) 0.0193(2) 0.0341(3) 0.00290(18) -0.0062(2) 0.00180(19)
Cl2_2 0.057(3) 0.0508(16) 0.074(2) -0.0131(16) 0.0442(19) -0.0305(16)
C30_2 0.015(4) 0.026(4) 0.007(4) 0.003(3) -0.002(3) 0.003(3)
Cl2'_2 0.0455(15) 0.087(2) 0.130(3) -0.063(2) 0.0439(18) -0.0350(14)
C30'_2 0.034(4) 0.034(3) 0.026(4) 0.014(2) -0.004(2) 0.002(3)
N1_2 0.0225(7) 0.0177(7) 0.0265(8) 0.0006(6) 0.0030(6) 0.0019(6)
N2_2 0.0305(8) 0.0181(7) 0.0207(7) 0.0015(6) 0.0031(6) 0.0044(6)
C1_2 0.0250(9) 0.0173(8) 0.0360(11) 0.0001(7) 0.0068(8) 0.0036(7)
C2_2 0.0327(10) 0.0227(9) 0.0319(10) 0.0009(8) 0.0136(8) 0.0044(8)
C3_2 0.0398(11) 0.0168(8) 0.0233(9) 0.0002(7) 0.0096(8) 0.0047(8)
C4_2 0.0248(10) 0.0348(11) 0.0468(13) 0.0003(10) 0.0087(9) 0.0023(8)
C5_2 0.0504(13) 0.0327(11) 0.0253(10) 0.0011(9) 0.0114(9) 0.0030(10)
C6_2 0.0190(8) 0.0240(9) 0.0295(10) -0.0042(8) 0.0025(7) -0.0009(7)
C7_2 0.0230(9) 0.0270(10) 0.0463(13) -0.0115(9) -0.0030(8) 0.0020(8)
C8_2 0.0294(11) 0.0381(12) 0.0515(15) -0.0227(11) -0.0032(10) 0.0042(9)
C9_2 0.0304(11) 0.0526(14) 0.0365(12) -0.0198(11) 0.0004(9) -0.0014(10)
C10_2 0.0310(10) 0.0425(12) 0.0278(11) -0.0046(9) 0.0014(8) -0.0020(9)
C11_2 0.0252(9) 0.0294(10) 0.0270(10) -0.0033(8) 0.0032(8) -0.0011(8)
C12_2 0.0457(13) 0.0229(10) 0.0588(16) -0.0120(11) -0.0158(12) 0.0101(10)
C13_2 0.0626(18) 0.0381(14) 0.0645(19) 0.0050(13) 0.0092(14) 0.0158(13)
C14_2 0.0332(12) 0.0292(12) 0.102(3) -0.0067(14) -0.0034(14) 0.0054(10)
C15_2 0.0426(12) 0.0260(10) 0.0247(10) 0.0019(8) -0.0024(8) 0.0042(9)
C16_2 0.0487(14) 0.0394(12) 0.0274(11) 0.0038(9) -0.0010(10) 0.0151(10)
C17_2 0.0582(16) 0.0335(12) 0.0389(13) 0.0056(10) -0.0021(11) -0.0080(11)
C18_2 0.0337(10) 0.0237(9) 0.0208(9) 0.0032(7) 0.0026(7) 0.0082(8)
C19_2 0.0471(13) 0.0262(10) 0.0288(10) 0.0005(8) -0.0012(9) 0.0134(9)
C20_2 0.0530(14) 0.0348(12) 0.0370(12) -0.0001(10) -0.0022(11) 0.0229(11)
C21_2 0.0418(13) 0.0460(14) 0.0349(12) 0.0004(10) -0.0031(10) 0.0201(11)
C22_2 0.0350(11) 0.0366(12) 0.0311(11) -0.0010(9) 0.0005(9) 0.0065(9)
C23_2 0.0312(10) 0.0271(10) 0.0240(9) 0.0032(7) 0.0055(8) 0.0064(8)
C24_2 0.0647(16) 0.0253(11) 0.0378(13) -0.0029(9) -0.0118(11) 0.0183(11)
C25_2 0.0558(16) 0.0405(14) 0.0676(19) -0.0186(13) 0.0064(14) 0.0027(12)
C26_2 0.086(2) 0.0317(12) 0.0376(13) -0.0030(10) 0.0091(13) 0.0135(13)
C27_2 0.0315(10) 0.0232(9) 0.0294(10) 0.0015(8) 0.0007(8) 0.0017(8)
C28_2 0.0370(11) 0.0265(10) 0.0342(11) -0.0041(9) -0.0031(9) 0.0029(8)
C29_2 0.0480(14) 0.0376(13) 0.0450(14) 0.0110(11) 0.0080(11) -0.0036(11)

loop_
_atom_type_symbol
_atom_type_description
_atom_type_scat_dispersion_real
_atom_type_scat_dispersion_imag
_atom_type_scat_source
C C 0.0181 0.0091 'International Tables Vol C Tables 4.2.6.8 and 6.1.1.4'
H H 0.0000 0.0000 'International Tables Vol C Tables 4.2.6.8 and 6.1.1.4'
Cl Cl 0.3639 0.7018 'International Tables Vol C Tables 4.2.6.8 and 6.1.1.4'
Ga Ga -1.2846 0.7763 'International Tables Vol C Tables 4.2.6.8 and 6.1.1.4'
N N 0.0311 0.0180 'International Tables Vol C Tables 4.2.6.8 and 6.1.1.4'

loop_
_geom_angle_atom_site_label_1
_geom_angle_atom_site_label_2
_geom_angle_atom_site_label_3
_geom_angle
_geom_angle_site_symmetry_1
_geom_angle_site_symmetry_3
_geom_angle_publ_flag
N2_1 Ga1_1 N1_1 99.4(3) . . ?
N2_1 Ga1_1 C30_1 115.5(4) . . ?
N1_1 Ga1_1 C30_1 110.4(4) . . ?
N2_1 Ga1_1 Cl1_1 109.3(3) . . ?
N1_1 Ga1_1 Cl1_1 105.0(4) . . ?
C30_1 Ga1_1 Cl1_1 115.5(4) . . ?
Cl2_1 C30_1 Ga1_1 102.7(4) . . ?
N1_1 Ga1'_1 N2_1 96.23(17) . . ?
N1_1 Ga1'_1 C30'_1 114.66(19) . . ?
N2_1 Ga1'_1 C30'_1 116.6(2) . . ?
N1_1 Ga1'_1 Cl1'_1 107.7(2) . . ?
N2_1 Ga1'_1 Cl1'_1 104.17(18) . . ?
C30'_1 Ga1'_1 Cl1'_1 115.3(2) . . ?
Cl2'_1 C30'_1 Ga1'_1 110.7(2) . . ?
C1_1 N1_1 C6_1 120.60(18) . . ?
C1_1 N1_1 Ga1'_1 121.31(18) . . ?
C6_1 N1_1 Ga1'_1 118.08(16) . . ?
C1_1 N1_1 Ga1_1 114.4(2) . . ?
C6_1 N1_1 Ga1_1 124.5(2) . . ?
C3_1 N2_1 C18_1 120.25(19) . . ?
C3_1 N2_1 Ga1_1 115.8(3) . . ?
C18_1 N2_1 Ga1_1 123.5(2) . . ?
C3_1 N2_1 Ga1'_1 120.12(19) . . ?
C18_1 N2_1 Ga1'_1 119.63(18) . . ?
N1_1 C1_1 C2_1 123.7(2) . . ?
N1_1 C1_1 C4_1 119.4(2) . . ?
C2_1 C1_1 C4_1 116.9(2) . . ?
C1_1 C2_1 C3_1 128.3(2) . . ?
N2_1 C3_1 C2_1 123.9(2) . . ?
N2_1 C3_1 C5_1 119.3(2) . . ?
C2_1 C3_1 C5_1 116.8(2) . . ?
C7_1 C6_1 C11_1 121.29(19) . . ?
C7_1 C6_1 N1_1 118.66(18) . . ?
C11_1 C6_1 N1_1 120.02(18) . . ?
C8_1 C7_1 C6_1 118.1(2) . . ?
C8_1 C7_1 C12_1 119.6(2) . . ?
C6_1 C7_1 C12_1 122.30(19) . . ?
C9_1 C8_1 C7_1 121.5(2) . . ?
C8_1 C9_1 C10_1 119.6(2) . . ?
C9_1 C10_1 C11_1 121.4(2) . . ?
C10_1 C11_1 C6_1 118.0(2) . . ?
C10_1 C11_1 C15_1 118.8(2) . . ?
C6_1 C11_1 C15_1 123.2(2) . . ?
C7_1 C12_1 C14_1 113.0(2) . . ?
C7_1 C12_1 C13_1 111.3(2) . . ?
C14_1 C12_1 C13_1 109.1(2) . . ?
C11_1 C15_1 C16_1 112.3(2) . . ?
C11_1 C15_1 C17_1 110.3(2) . . ?
C16_1 C15_1 C17_1 110.2(2) . . ?
C19_1 C18_1 C23_1 121.8(2) . . ?
C19_1 C18_1 N2_1 117.7(2) . . ?
C23_1 C18_1 N2_1 120.5(2) . . ?
C20_1 C19_1 C18_1 118.3(2) . . ?
C20_1 C19_1 C24_1 119.8(2) . . ?
C18_1 C19_1 C24_1 121.9(2) . . ?
C21_1 C20_1 C19_1 120.9(3) . . ?
C22_1 C21_1 C20_1 119.8(3) . . ?
C21_1 C22_1 C23_1 122.2(3) . . ?
C18_1 C23_1 C22_1 116.9(3) . . ?
C18_1 C23_1 C27_1 123.0(3) . . ?
C22_1 C23_1 C27_1 120.1(3) . . ?
C25_1 C24_1 C19_1 112.6(2) . . ?
C25_1 C24_1 C26_1 110.4(3) . . ?
C19_1 C24_1 C26_1 112.9(3) . . ?
C23_1 C27_1 C29_1 109.9(4) . . ?
C23_1 C27_1 C28_1 111.9(3) . . ?
C29_1 C27_1 C28_1 110.4(3) . . ?
N2_2 Ga1_2 N1_2 98.21(7) . . ?
N2_2 Ga1_2 C30_2 122.2(4) . . ?
N1_2 Ga1_2 C30_2 110.5(4) . . ?
N2_2 Ga1_2 C30'_2 111.6(3) . . ?
N1_2 Ga1_2 C30'_2 117.1(3) . . ?
N2_2 Ga1_2 Cl1_2 105.59(5) . . ?
N1_2 Ga1_2 Cl1_2 105.34(5) . . ?
C30_2 Ga1_2 Cl1_2 112.9(3) . . ?
C30'_2 Ga1_2 Cl1_2 116.9(3) . . ?
Cl2_2 C30_2 Ga1_2 113.2(8) . . ?
Cl2'_2 C30'_2 Ga1_2 115.4(6) . . ?
C1_2 N1_2 C6_2 121.30(16) . . ?
C1_2 N1_2 Ga1_2 117.29(14) . . ?
C6_2 N1_2 Ga1_2 121.39(12) . . ?
C3_2 N2_2 C18_2 119.09(17) . . ?
C3_2 N2_2 Ga1_2 116.90(14) . . ?
C18_2 N2_2 Ga1_2 123.89(13) . . ?
N1_2 C1_2 C2_2 123.61(18) . . ?
N1_2 C1_2 C4_2 119.50(19) . . ?
C2_2 C1_2 C4_2 116.88(19) . . ?
C3_2 C2_2 C1_2 128.22(18) . . ?
N2_2 C3_2 C2_2 123.95(18) . . ?
N2_2 C3_2 C5_2 118.9(2) . . ?
C2_2 C3_2 C5_2 117.18(19) . . ?
C11_2 C6_2 C7_2 121.4(2) . . ?
C11_2 C6_2 N1_2 120.40(17) . . ?
C7_2 C6_2 N1_2 118.15(19) . . ?
C8_2 C7_2 C6_2 118.1(2) . . ?
C8_2 C7_2 C12_2 119.2(2) . . ?
C6_2 C7_2 C12_2 122.7(2) . . ?
C9_2 C8_2 C7_2 121.6(2) . . ?
C8_2 C9_2 C10_2 119.7(2) . . ?
C9_2 C10_2 C11_2 121.0(2) . . ?
C6_2 C11_2 C10_2 118.2(2) . . ?
C6_2 C11_2 C15_2 123.25(19) . . ?
C10_2 C11_2 C15_2 118.6(2) . . ?
C14_2 C12_2 C13_2 110.4(2) . . ?
C14_2 C12_2 C7_2 111.3(3) . . ?
C13_2 C12_2 C7_2 111.8(2) . . ?
C11_2 C15_2 C16_2 110.92(19) . . ?
C11_2 C15_2 C17_2 110.1(2) . . ?
C16_2 C15_2 C17_2 110.7(2) . . ?
C23_2 C18_2 C19_2 120.41(19) . . ?
C23_2 C18_2 N2_2 120.62(17) . . ?
C19_2 C18_2 N2_2 118.98(19) . . ?
C20_2 C19_2 C18_2 118.5(2) . . ?
C20_2 C19_2 C24_2 119.1(2) . . ?
C18_2 C19_2 C24_2 122.3(2) . . ?
C21_2 C20_2 C19_2 121.6(2) . . ?
C20_2 C21_2 C22_2 119.4(2) . . ?
C21_2 C22_2 C23_2 121.6(2) . . ?
C22_2 C23_2 C18_2 118.35(19) . . ?
C22_2 C23_2 C27_2 118.7(2) . . ?
C18_2 C23_2 C27_2 122.86(18) . . ?
C19_2 C24_2 C25_2 111.8(2) . . ?
C19_2 C24_2 C26_2 111.1(2) . . ?
C25_2 C24_2 C26_2 110.7(2) . . ?
C23_2 C27_2 C28_2 112.73(18) . . ?
C23_2 C27_2 C29_2 109.16(19) . . ?
C28_2 C27_2 C29_2 110.06(19) . . ?

loop_
_geom_bond_atom_site_label_1
_geom_bond_atom_site_label_2
_geom_bond_distance
_geom_bond_site_symmetry_2
_geom_bond_publ_flag
Ga1_1 N2_1 1.870(8) . ?
Ga1_1 N1_1 1.944(7) . ?
Ga1_1 C30_1 2.114(9) . ?
Ga1_1 Cl1_1 2.238(8) . ?
Cl2_1 C30_1 1.785(8) . ?
Ga1'_1 N1_1 1.933(4) . ?
Ga1'_1 N2_1 1.976(4) . ?
Ga1'_1 C30'_1 2.090(5) . ?
Ga1'_1 Cl1'_1 2.214(4) . ?
Cl2'_1 C30'_1 1.673(5) . ?
N1_1 C1_1 1.334(3) . ?
N1_1 C6_1 1.449(3) . ?
N2_1 C3_1 1.335(3) . ?
N2_1 C18_1 1.458(3) . ?
C1_1 C2_1 1.399(3) . ?
C1_1 C4_1 1.501(3) . ?
C2_1 C3_1 1.402(4) . ?
C3_1 C5_1 1.511(3) . ?
C6_1 C7_1 1.405(3) . ?
C6_1 C11_1 1.407(3) . ?
C7_1 C8_1 1.397(3) . ?
C7_1 C12_1 1.521(3) . ?
C8_1 C9_1 1.380(3) . ?
C9_1 C10_1 1.383(4) . ?
C10_1 C11_1 1.398(3) . ?
C11_1 C15_1 1.514(3) . ?
C12_1 C14_1 1.527(4) . ?
C12_1 C13_1 1.530(4) . ?
C15_1 C16_1 1.530(4) . ?
C15_1 C17_1 1.537(4) . ?
C18_1 C19_1 1.397(4) . ?
C18_1 C23_1 1.399(3) . ?
C19_1 C20_1 1.397(3) . ?
C19_1 C24_1 1.521(4) . ?
C20_1 C21_1 1.373(4) . ?
C21_1 C22_1 1.368(5) . ?
C22_1 C23_1 1.402(4) . ?
C23_1 C27_1 1.513(5) . ?
C24_1 C25_1 1.514(5) . ?
C24_1 C26_1 1.527(4) . ?
C27_1 C29_1 1.535(5) . ?
C27_1 C28_1 1.553(5) . ?
Ga1_2 N2_2 1.9290(16) . ?
Ga1_2 N1_2 1.9321(16) . ?
Ga1_2 C30_2 1.955(14) . ?
Ga1_2 C30'_2 1.997(12) . ?
Ga1_2 Cl1_2 2.2227(6) . ?
Cl2_2 C30_2 1.721(10) . ?
Cl2'_2 C30'_2 1.702(8) . ?
N1_2 C1_2 1.335(3) . ?
N1_2 C6_2 1.451(3) . ?
N2_2 C3_2 1.340(3) . ?
N2_2 C18_2 1.450(3) . ?
C1_2 C2_2 1.404(3) . ?
C1_2 C4_2 1.498(3) . ?
C2_2 C3_2 1.400(3) . ?
C3_2 C5_2 1.509(3) . ?
C6_2 C11_2 1.401(3) . ?
C6_2 C7_2 1.406(3) . ?
C7_2 C8_2 1.391(3) . ?
C7_2 C12_2 1.529(4) . ?
C8_2 C9_2 1.382(4) . ?
C9_2 C10_2 1.383(4) . ?
C10_2 C11_2 1.402(3) . ?
C11_2 C15_2 1.516(3) . ?
C12_2 C14_2 1.515(4) . ?
C12_2 C13_2 1.527(4) . ?
C15_2 C16_2 1.531(3) . ?
C15_2 C17_2 1.534(3) . ?
C18_2 C23_2 1.402(3) . ?
C18_2 C19_2 1.411(3) . ?
C19_2 C20_2 1.392(3) . ?
C19_2 C24_2 1.513(3) . ?
C20_2 C21_2 1.374(4) . ?
C21_2 C22_2 1.381(3) . ?
C22_2 C23_2 1.397(3) . ?
C23_2 C27_2 1.517(3) . ?
C24_2 C25_2 1.527(5) . ?
C24_2 C26_2 1.540(4) . ?
C27_2 C28_2 1.533(3) . ?
C27_2 C29_2 1.534(3) . ?
